data_7159310
loop_
_publ_author_name
'Lukoyanov, Alexander A.'
'Tabolin, Andrey A.'
'Nelyubina, Yulia V.'
'Aksenova, Svetlana A.'
'Sukhorukov, Alexey Yu'

_publ_section_title
;
 Nitronate-aryne cycloaddition as a concise route to stereochemically
 complex fused benzisoxazolines and amino alcohols.
;
_journal_issue 18
_journal_name_full 'Organic &amp; biomolecular chemistry'
_journal_page_first 3871
_journal_page_last 3880
_journal_paper_doi 10.1039/d3ob00235g
_journal_volume 21
_journal_year 2023
_chemical_formula_moiety 'C19 H25 N O6'
_chemical_formula_sum 'C19 H25 N O6'
_chemical_formula_weight 363.40
_space_group_crystal_system monoclinic
_space_group_IT_number 14
_space_group_name_Hall '-P 2ybc'
_space_group_name_H-M_alt 'P 1 21/c 1'
_atom_sites_solution_hydrogens mixed
_atom_sites_solution_primary dual
_audit_creation_date 2023-03-16
_audit_creation_method
;
Olex2 1.5
(compiled 2023.02.24 svn.rf166f9f3 for OlexSys, GUI svn.r6725)
;
_audit_update_record
;
2023-03-20 deposited with the CCDC.	2023-04-12 downloaded from the CCDC.
;
_cell_angle_alpha 90
_cell_angle_beta 97.315(2)
_cell_angle_gamma 90
_cell_formula_units_Z 4
_cell_length_a 7.6481(4)
_cell_length_b 14.5397(9)
_cell_length_c 16.0367(8)
_cell_measurement_reflns_used 2511
_cell_measurement_temperature 100
_cell_measurement_theta_max 28.63
_cell_measurement_theta_min 2.56
_cell_volume 1768.78(17)
_computing_molecular_graphics 'Olex2 1.5 (Dolomanov et al., 2009)'
_computing_publication_material 'Olex2 1.5 (Dolomanov et al., 2009)'
_computing_structure_refinement 'XL  (Sheldrick, 2008)'
_computing_structure_solution 'SHELXT 2014/5 (Sheldrick, 2014)'
_diffrn_ambient_temperature 100.00
_diffrn_measured_fraction_theta_full 0.975
_diffrn_measured_fraction_theta_max 0.956
_diffrn_measurement_device_type 'Bruker Quest D8'
_diffrn_measurement_method '\f and \w scans'
_diffrn_radiation_type MoK\a
_diffrn_radiation_wavelength 0.71073
_diffrn_reflns_av_R_equivalents 0.0413
_diffrn_reflns_av_unetI/netI 0.0604
_diffrn_reflns_Laue_measured_fraction_full 0.975
_diffrn_reflns_Laue_measured_fraction_max 0.956
_diffrn_reflns_limit_h_max 8
_diffrn_reflns_limit_h_min -10
_diffrn_reflns_limit_k_max 19
_diffrn_reflns_limit_k_min -17
_diffrn_reflns_limit_l_max 21
_diffrn_reflns_limit_l_min -18
_diffrn_reflns_number 11391
_diffrn_reflns_point_group_measured_fraction_full 0.975
_diffrn_reflns_point_group_measured_fraction_max 0.956
_diffrn_reflns_theta_full 25.242
_diffrn_reflns_theta_max 28.998
_diffrn_reflns_theta_min 1.898
_exptl_absorpt_coefficient_mu 0.101
_exptl_absorpt_correction_T_max 0.7461
_exptl_absorpt_correction_T_min 0.6319
_exptl_absorpt_correction_type multi-scan
_exptl_absorpt_process_details
;
SADABS-2016/2 (Bruker,2016/2) was used for absorption correction.
wR2(int) was 0.0950 before and 0.0474 after correction.
The Ratio of minimum to maximum transmission is 0.8469.
The \l/2 correction factor is Not present.
;
_exptl_crystal_colour 'clear colourless'
_exptl_crystal_colour_lustre clear
_exptl_crystal_colour_primary colourless
_exptl_crystal_density_diffrn 1.365
_exptl_crystal_description prism
_exptl_crystal_F_000 776
_exptl_crystal_size_max 0.3
_exptl_crystal_size_mid 0.2
_exptl_crystal_size_min 0.1
_refine_diff_density_max 0.338
_refine_diff_density_min -0.239
_refine_diff_density_rms 0.054
_refine_ls_extinction_method none
_refine_ls_goodness_of_fit_ref 1.033
_refine_ls_hydrogen_treatment constr
_refine_ls_matrix_type full
_refine_ls_number_parameters 237
_refine_ls_number_reflns 4500
_refine_ls_number_restraints 0
_refine_ls_restrained_S_all 1.033
_refine_ls_R_factor_all 0.0826
_refine_ls_R_factor_gt 0.0511
_refine_ls_shift/su_max 0.000
_refine_ls_shift/su_mean 0.000
_refine_ls_structure_factor_coef Fsqd
_refine_ls_weighting_details 'w=1/[\s^2^(Fo^2^)+(0.0346P)^2^+0.7016P] where P=(Fo^2^+2Fc^2^)/3'
_refine_ls_weighting_scheme calc
_refine_ls_wR_factor_gt 0.0985
_refine_ls_wR_factor_ref 0.1129
_reflns_Friedel_coverage 0.000
_reflns_number_gt 3145
_reflns_number_total 4500
_reflns_threshold_expression 'I > 2\s(I)'
_cod_data_source_file d3ob00235g2.cif
_cod_data_source_block al302_305
_cod_depositor_comments 'Adding full bibliography for 7159308--7159315.cif.'
_cod_database_code 7159310
_shelxl_version_number 2014/6
_shelx_space_group_comment
;
The symmetry employed for this shelxl refinement is uniquely defined
by the following loop, which should always be used as a source of
symmetry information in preference to the above space-group names.
They are only intended as comments.
;
_shelx_estimated_absorpt_t_max 0.990
_shelx_estimated_absorpt_t_min 0.970
_olex2_refinement_description
;
1. Fixed Uiso
 At 1.2 times of:
  All C(H) groups, All C(H,H) groups, All O(H) groups
 At 1.5 times of:
  All C(H,H,H) groups
2.a Riding coordinates:
 O2(H2)
2.b Ternary CH refined with riding coordinates:
 C12(H12), C1(H1)
2.c Secondary CH2 refined with riding coordinates:
 C11(H11A,H11B), C8(H8A,H8B), C10(H10A,H10B), C9(H9A,H9B), C18(H18A,H18B),
 C15(H15A,H15B)
2.d Aromatic/amide H refined with riding coordinates:
 C3(H3), C4(H4), C6(H6), C5(H5)
2.e Idealised Me refined as rotating group:
 C19(H19A,H19B,H19C), C16(H16A,H16B,H16C)
;
_olex2_submission_special_instructions 'No special instructions were received'

loop_
_space_group_symop_operation_xyz
'x, y, z'
'-x, y+1/2, -z+1/2'
'-x, -y, -z'
'x, -y-1/2, z-1/2'

loop_
_atom_site_label
_atom_site_type_symbol
_atom_site_fract_x
_atom_site_fract_y
_atom_site_fract_z
_atom_site_U_iso_or_equiv
_atom_site_adp_type
_atom_site_occupancy
_atom_site_site_symmetry_order
_atom_site_calc_flag
_atom_site_refinement_flags_posn
_atom_site_refinement_flags_adp
_atom_site_refinement_flags_occupancy
_atom_site_disorder_assembly
_atom_site_disorder_group
O6 O 0.42524(15) 0.73890(9) 0.54659(8) 0.0198(3) Uani 1 1 d . . . . .
O2 O 0.77749(15) 0.67216(9) 0.43512(8) 0.0184(3) Uani 1 1 d . . . . .
H2 H 0.8660 0.7028 0.4625 0.022 Uiso 1 1 d R U . . .
O4 O 0.46945(15) 0.58661(9) 0.40845(8) 0.0211(3) Uani 1 1 d . . . . .
O5 O 0.69710(16) 0.68504(9) 0.59413(8) 0.0210(3) Uani 1 1 d . . . . .
O1 O 1.02154(16) 0.85570(10) 0.58189(8) 0.0226(3) Uani 1 1 d . . . . .
O3 O 0.35965(16) 0.71676(9) 0.34572(8) 0.0222(3) Uani 1 1 d . . . . .
N1 N 0.94494(18) 0.83251(11) 0.49427(9) 0.0165(3) Uani 1 1 d . . . . .
C17 C 0.4687(2) 0.67686(12) 0.39293(11) 0.0171(4) Uani 1 1 d . . . . .
C12 C 0.6393(2) 0.82495(12) 0.41959(11) 0.0152(3) Uani 1 1 d . . . . .
H12 H 0.5207 0.8533 0.4213 0.018 Uiso 1 1 calc R U . . .
C2 C 0.7306(2) 0.89851(12) 0.56748(11) 0.0171(4) Uani 1 1 d . . . . .
C1 C 0.7713(2) 0.88127(12) 0.47922(11) 0.0154(4) Uani 1 1 d . . . . .
H1 H 0.7896 0.9419 0.4522 0.019 Uiso 1 1 calc R U . . .
C13 C 0.6255(2) 0.72318(12) 0.44685(11) 0.0154(4) Uani 1 1 d . . . . .
C11 C 0.6786(2) 0.83040(13) 0.32669(11) 0.0176(4) Uani 1 1 d . . . . .
H11A H 0.6874 0.7667 0.3058 0.021 Uiso 1 1 calc R U . . .
H11B H 0.5753 0.8591 0.2930 0.021 Uiso 1 1 calc R U . . .
C7 C 0.8822(2) 0.88253(13) 0.62192(12) 0.0199(4) Uani 1 1 d . . . . .
C3 C 0.5817(2) 0.93076(13) 0.59829(12) 0.0214(4) Uani 1 1 d . . . . .
H3 H 0.4770 0.9431 0.5615 0.026 Uiso 1 1 calc R U . . .
C14 C 0.5906(2) 0.71318(12) 0.53879(11) 0.0174(4) Uani 1 1 d . . . . .
C8 C 1.0724(2) 0.86875(13) 0.44149(11) 0.0200(4) Uani 1 1 d . . . . .
H8A H 1.1907 0.8432 0.4607 0.024 Uiso 1 1 calc R U . . .
H8B H 1.0791 0.9365 0.4473 0.024 Uiso 1 1 calc R U . . .
C10 C 0.8437(2) 0.88266(13) 0.30820(11) 0.0198(4) Uani 1 1 d . . . . .
H10A H 0.8454 0.8836 0.2466 0.024 Uiso 1 1 calc R U . . .
H10B H 0.8339 0.9472 0.3269 0.024 Uiso 1 1 calc R U . . .
C9 C 1.0193(2) 0.84372(14) 0.34956(12) 0.0227(4) Uani 1 1 d . . . . .
H9A H 1.0142 0.7758 0.3450 0.027 Uiso 1 1 calc R U . . .
H9B H 1.1133 0.8651 0.3171 0.027 Uiso 1 1 calc R U . . .
C18 C 0.3204(2) 0.53422(13) 0.36669(13) 0.0229(4) Uani 1 1 d . . . . .
H18A H 0.3579 0.4702 0.3576 0.027 Uiso 1 1 calc R U . . .
H18B H 0.2807 0.5618 0.3111 0.027 Uiso 1 1 calc R U . . .
C4 C 0.5883(3) 0.94481(14) 0.68473(13) 0.0271(5) Uani 1 1 d . . . . .
H4 H 0.4874 0.9675 0.7070 0.033 Uiso 1 1 calc R U . . .
C15 C 0.3703(2) 0.73304(15) 0.63038(12) 0.0247(4) Uani 1 1 d . . . . .
H15A H 0.3065 0.7898 0.6424 0.030 Uiso 1 1 calc R U . . .
H15B H 0.4753 0.7273 0.6730 0.030 Uiso 1 1 calc R U . . .
C6 C 0.8915(3) 0.89378(14) 0.70784(12) 0.0255(4) Uani 1 1 d . . . . .
H6 H 0.9960 0.8802 0.7444 0.031 Uiso 1 1 calc R U . . .
C5 C 0.7410(3) 0.92587(14) 0.73824(13) 0.0281(5) Uani 1 1 d . . . . .
H5 H 0.7426 0.9351 0.7970 0.034 Uiso 1 1 calc R U . . .
C19 C 0.1700(2) 0.53378(15) 0.41881(13) 0.0288(5) Uani 1 1 d . . . . .
H19A H 0.0721 0.4976 0.3901 0.043 Uiso 1 1 calc R U . . .
H19B H 0.1306 0.5970 0.4264 0.043 Uiso 1 1 calc R U . . .
H19C H 0.2092 0.5064 0.4738 0.043 Uiso 1 1 calc R U . . .
C16 C 0.2528(3) 0.65142(17) 0.63505(14) 0.0387(6) Uani 1 1 d . . . . .
H16A H 0.1480 0.6579 0.5934 0.058 Uiso 1 1 calc R U . . .
H16B H 0.2169 0.6475 0.6915 0.058 Uiso 1 1 calc R U . . .
H16C H 0.3165 0.5954 0.6233 0.058 Uiso 1 1 calc R U . . .

loop_
_atom_site_aniso_label
_atom_site_aniso_U_11
_atom_site_aniso_U_22
_atom_site_aniso_U_33
_atom_site_aniso_U_23
_atom_site_aniso_U_13
_atom_site_aniso_U_12
O6 0.0166(6) 0.0268(8) 0.0160(7) 0.0048(6) 0.0026(5) 0.0015(5)
O2 0.0143(6) 0.0171(7) 0.0231(7) -0.0009(5) 0.0002(5) 0.0027(5)
O4 0.0201(6) 0.0150(7) 0.0271(8) 0.0014(6) -0.0010(5) -0.0024(5)
O5 0.0214(6) 0.0203(7) 0.0200(7) 0.0044(6) -0.0028(5) 0.0019(5)
O1 0.0198(7) 0.0320(8) 0.0148(7) -0.0008(6) -0.0032(5) -0.0009(5)
O3 0.0186(6) 0.0218(7) 0.0248(8) 0.0027(6) -0.0033(5) 0.0008(5)
N1 0.0150(7) 0.0216(8) 0.0121(8) -0.0002(6) -0.0015(5) 0.0002(5)
C17 0.0181(8) 0.0153(9) 0.0184(10) -0.0008(7) 0.0041(7) 0.0005(6)
C12 0.0145(8) 0.0156(9) 0.0153(9) 0.0013(7) 0.0008(6) 0.0020(6)
C2 0.0232(9) 0.0132(9) 0.0148(10) 0.0004(7) 0.0026(7) -0.0022(6)
C1 0.0163(8) 0.0148(9) 0.0149(9) 0.0015(7) 0.0007(7) 0.0006(6)
C13 0.0133(8) 0.0144(9) 0.0181(10) 0.0002(7) 0.0007(6) 0.0020(6)
C11 0.0200(9) 0.0162(9) 0.0163(10) 0.0004(7) 0.0008(7) 0.0001(6)
C7 0.0236(9) 0.0185(10) 0.0178(10) -0.0001(8) 0.0034(7) -0.0047(7)
C3 0.0271(10) 0.0159(9) 0.0222(11) 0.0017(8) 0.0066(8) 0.0016(7)
C14 0.0183(8) 0.0124(9) 0.0208(10) 0.0013(7) -0.0006(7) -0.0001(6)
C8 0.0168(8) 0.0219(10) 0.0214(10) 0.0019(8) 0.0032(7) -0.0006(7)
C10 0.0227(9) 0.0238(10) 0.0132(10) 0.0022(8) 0.0031(7) -0.0003(7)
C9 0.0203(9) 0.0289(11) 0.0198(10) 0.0002(8) 0.0061(7) 0.0006(7)
C18 0.0216(9) 0.0183(10) 0.0276(11) -0.0016(8) -0.0013(8) -0.0054(7)
C4 0.0389(12) 0.0199(10) 0.0255(12) -0.0023(8) 0.0157(9) -0.0008(8)
C15 0.0246(10) 0.0365(12) 0.0139(10) 0.0043(8) 0.0059(8) 0.0039(8)
C6 0.0350(11) 0.0236(11) 0.0168(11) 0.0020(8) -0.0006(8) -0.0085(8)
C5 0.0488(13) 0.0216(11) 0.0152(11) -0.0042(8) 0.0088(9) -0.0103(9)
C19 0.0250(10) 0.0292(12) 0.0326(12) 0.0003(9) 0.0052(8) -0.0051(8)
C16 0.0485(14) 0.0393(14) 0.0321(13) 0.0085(11) 0.0205(11) -0.0063(10)

loop_
_atom_type_symbol
_atom_type_description
_atom_type_scat_dispersion_real
_atom_type_scat_dispersion_imag
_atom_type_scat_source
C C 0.0033 0.0016 'International Tables Vol C Tables 4.2.6.8 and 6.1.1.4'
H H 0.0000 0.0000 'International Tables Vol C Tables 4.2.6.8 and 6.1.1.4'
N N 0.0061 0.0033 'International Tables Vol C Tables 4.2.6.8 and 6.1.1.4'
O O 0.0106 0.0060 'International Tables Vol C Tables 4.2.6.8 and 6.1.1.4'

loop_
_geom_angle_atom_site_label_1
_geom_angle_atom_site_label_2
_geom_angle_atom_site_label_3
_geom_angle
_geom_angle_site_symmetry_1
_geom_angle_site_symmetry_3
_geom_angle_publ_flag
C14 O6 C15 117.08(14) . . ?
C13 O2 H2 105.2 . . ?
C17 O4 C18 116.25(14) . . ?
C7 O1 N1 105.70(12) . . ?
O1 N1 C1 106.19(12) . . ?
C8 N1 O1 104.61(12) . . ?
C8 N1 C1 112.18(14) . . ?
O4 C17 C13 109.89(14) . . ?
O3 C17 O4 125.31(16) . . ?
O3 C17 C13 124.77(16) . . ?
C1 C12 H12 106.9 . . ?
C1 C12 C13 113.36(14) . . ?
C1 C12 C11 112.13(14) . . ?
C13 C12 H12 106.9 . . ?
C13 C12 C11 110.26(14) . . ?
C11 C12 H12 106.9 . . ?
C7 C2 C1 107.95(15) . . ?
C3 C2 C1 132.15(17) . . ?
C3 C2 C7 119.75(17) . . ?
N1 C1 C12 110.31(14) . . ?
N1 C1 C2 102.26(13) . . ?
N1 C1 H1 108.5 . . ?
C12 C1 H1 108.5 . . ?
C2 C1 C12 118.36(14) . . ?
C2 C1 H1 108.5 . . ?
O2 C13 C17 106.91(14) . . ?
O2 C13 C12 112.14(13) . . ?
O2 C13 C14 108.91(13) . . ?
C17 C13 C12 109.59(14) . . ?
C14 C13 C17 106.21(13) . . ?
C14 C13 C12 112.75(14) . . ?
C12 C11 H11A 107.8 . . ?
C12 C11 H11B 107.8 . . ?
H11A C11 H11B 107.1 . . ?
C10 C11 C12 118.24(15) . . ?
C10 C11 H11A 107.8 . . ?
C10 C11 H11B 107.8 . . ?
O1 C7 C2 113.15(15) . . ?
O1 C7 C6 123.91(17) . . ?
C2 C7 C6 122.94(17) . . ?
C2 C3 H3 120.7 . . ?
C2 C3 C4 118.59(18) . . ?
C4 C3 H3 120.7 . . ?
O6 C14 C13 110.12(14) . . ?
O5 C14 O6 125.95(17) . . ?
O5 C14 C13 123.93(16) . . ?
N1 C8 H8A 109.4 . . ?
N1 C8 H8B 109.4 . . ?
N1 C8 C9 110.96(14) . . ?
H8A C8 H8B 108.0 . . ?
C9 C8 H8A 109.4 . . ?
C9 C8 H8B 109.4 . . ?
C11 C10 H10A 108.4 . . ?
C11 C10 H10B 108.4 . . ?
H10A C10 H10B 107.4 . . ?
C9 C10 C11 115.59(15) . . ?
C9 C10 H10A 108.4 . . ?
C9 C10 H10B 108.4 . . ?
C8 C9 C10 116.28(15) . . ?
C8 C9 H9A 108.2 . . ?
C8 C9 H9B 108.2 . . ?
C10 C9 H9A 108.2 . . ?
C10 C9 H9B 108.2 . . ?
H9A C9 H9B 107.4 . . ?
O4 C18 H18A 109.5 . . ?
O4 C18 H18B 109.5 . . ?
O4 C18 C19 110.77(16) . . ?
H18A C18 H18B 108.1 . . ?
C19 C18 H18A 109.5 . . ?
C19 C18 H18B 109.5 . . ?
C3 C4 H4 119.8 . . ?
C5 C4 C3 120.46(18) . . ?
C5 C4 H4 119.8 . . ?
O6 C15 H15A 109.7 . . ?
O6 C15 H15B 109.7 . . ?
O6 C15 C16 109.71(17) . . ?
H15A C15 H15B 108.2 . . ?
C16 C15 H15A 109.7 . . ?
C16 C15 H15B 109.7 . . ?
C7 C6 H6 121.6 . . ?
C7 C6 C5 116.84(18) . . ?
C5 C6 H6 121.6 . . ?
C4 C5 C6 121.38(18) . . ?
C4 C5 H5 119.3 . . ?
C6 C5 H5 119.3 . . ?
C18 C19 H19A 109.5 . . ?
C18 C19 H19B 109.5 . . ?
C18 C19 H19C 109.5 . . ?
H19A C19 H19B 109.5 . . ?
H19A C19 H19C 109.5 . . ?
H19B C19 H19C 109.5 . . ?
C15 C16 H16A 109.5 . . ?
C15 C16 H16B 109.5 . . ?
C15 C16 H16C 109.5 . . ?
H16A C16 H16B 109.5 . . ?
H16A C16 H16C 109.5 . . ?
H16B C16 H16C 109.5 . . ?

loop_
_geom_bond_atom_site_label_1
_geom_bond_atom_site_label_2
_geom_bond_distance
_geom_bond_site_symmetry_2
_geom_bond_publ_flag
O6 C14 1.340(2) . ?
O6 C15 1.461(2) . ?
O2 H2 0.8796 . ?
O2 C13 1.4119(19) . ?
O4 C17 1.335(2) . ?
O4 C18 1.461(2) . ?
O5 C14 1.198(2) . ?
O1 N1 1.4906(19) . ?
O1 C7 1.369(2) . ?
O3 C17 1.202(2) . ?
N1 C1 1.498(2) . ?
N1 C8 1.468(2) . ?
C17 C13 1.541(2) . ?
C12 H12 1.0000 . ?
C12 C1 1.536(2) . ?
C12 C13 1.550(2) . ?
C12 C11 1.559(2) . ?
C2 C1 1.508(2) . ?
C2 C7 1.380(2) . ?
C2 C3 1.380(2) . ?
C1 H1 1.0000 . ?
C13 C14 1.538(2) . ?
C11 H11A 0.9900 . ?
C11 H11B 0.9900 . ?
C11 C10 1.534(2) . ?
C7 C6 1.380(3) . ?
C3 H3 0.9500 . ?
C3 C4 1.396(3) . ?
C8 H8A 0.9900 . ?
C8 H8B 0.9900 . ?
C8 C9 1.522(3) . ?
C10 H10A 0.9900 . ?
C10 H10B 0.9900 . ?
C10 C9 1.529(2) . ?
C9 H9A 0.9900 . ?
C9 H9B 0.9900 . ?
C18 H18A 0.9900 . ?
C18 H18B 0.9900 . ?
C18 C19 1.506(3) . ?
C4 H4 0.9500 . ?
C4 C5 1.386(3) . ?
C15 H15A 0.9900 . ?
C15 H15B 0.9900 . ?
C15 C16 1.496(3) . ?
C6 H6 0.9500 . ?
C6 C5 1.387(3) . ?
C5 H5 0.9500 . ?
C19 H19A 0.9800 . ?
C19 H19B 0.9800 . ?
C19 H19C 0.9800 . ?
C16 H16A 0.9800 . ?
C16 H16B 0.9800 . ?
C16 H16C 0.9800 . ?

loop_
_geom_torsion_atom_site_label_1
_geom_torsion_atom_site_label_2
_geom_torsion_atom_site_label_3
_geom_torsion_atom_site_label_4
_geom_torsion
_geom_torsion_site_symmetry_1
_geom_torsion_site_symmetry_2
_geom_torsion_site_symmetry_3
_geom_torsion_site_symmetry_4
_geom_torsion_publ_flag
O2 C13 C14 O6 -163.29(14) . . . . ?
O2 C13 C14 O5 15.7(2) . . . . ?
O4 C17 C13 O2 50.30(18) . . . . ?
O4 C17 C13 C12 172.06(14) . . . . ?
O4 C17 C13 C14 -65.88(17) . . . . ?
O1 N1 C1 C12 -147.45(13) . . . . ?
O1 N1 C1 C2 -20.68(16) . . . . ?
O1 N1 C8 C9 175.60(14) . . . . ?
O1 C7 C6 C5 176.79(18) . . . . ?
O3 C17 C13 O2 -131.51(18) . . . . ?
O3 C17 C13 C12 -9.8(2) . . . . ?
O3 C17 C13 C14 112.31(19) . . . . ?
N1 O1 C7 C2 -13.0(2) . . . . ?
N1 O1 C7 C6 167.78(17) . . . . ?
N1 C8 C9 C10 62.5(2) . . . . ?
C17 O4 C18 C19 -87.6(2) . . . . ?
C17 C13 C14 O6 -48.46(18) . . . . ?
C17 C13 C14 O5 130.53(18) . . . . ?
C12 C13 C14 O6 71.57(18) . . . . ?
C12 C13 C14 O5 -109.44(19) . . . . ?
C12 C11 C10 C9 62.1(2) . . . . ?
C2 C7 C6 C5 -2.4(3) . . . . ?
C2 C3 C4 C5 -0.6(3) . . . . ?
C1 N1 C8 C9 -69.73(19) . . . . ?
C1 C12 C13 O2 -71.23(18) . . . . ?
C1 C12 C13 C17 170.21(13) . . . . ?
C1 C12 C13 C14 52.14(18) . . . . ?
C1 C12 C11 C10 4.3(2) . . . . ?
C1 C2 C7 O1 -0.5(2) . . . . ?
C1 C2 C7 C6 178.74(17) . . . . ?
C1 C2 C3 C4 -176.04(18) . . . . ?
C13 C12 C1 N1 50.83(18) . . . . ?
C13 C12 C1 C2 -66.36(19) . . . . ?
C13 C12 C11 C10 -123.05(16) . . . . ?
C11 C12 C1 N1 -74.82(17) . . . . ?
C11 C12 C1 C2 167.98(15) . . . . ?
C11 C12 C13 O2 55.42(18) . . . . ?
C11 C12 C13 C17 -63.15(17) . . . . ?
C11 C12 C13 C14 178.79(13) . . . . ?
C11 C10 C9 C8 -80.4(2) . . . . ?
C7 O1 N1 C1 21.18(17) . . . . ?
C7 O1 N1 C8 140.00(14) . . . . ?
C7 C2 C1 N1 13.51(18) . . . . ?
C7 C2 C1 C12 134.90(16) . . . . ?
C7 C2 C3 C4 -1.2(3) . . . . ?
C7 C6 C5 C4 0.6(3) . . . . ?
C3 C2 C1 N1 -171.16(19) . . . . ?
C3 C2 C1 C12 -49.8(3) . . . . ?
C3 C2 C7 O1 -176.54(16) . . . . ?
C3 C2 C7 C6 2.7(3) . . . . ?
C3 C4 C5 C6 0.8(3) . . . . ?
C14 O6 C15 C16 -104.49(19) . . . . ?
C8 N1 C1 C12 98.84(16) . . . . ?
C8 N1 C1 C2 -134.38(15) . . . . ?
C18 O4 C17 O3 -2.8(3) . . . . ?
C18 O4 C17 C13 175.41(14) . . . . ?
C15 O6 C14 O5 0.7(3) . . . . ?
C15 O6 C14 C13 179.67(15) . . . . ?
